data_4511771
loop_
_publ_author_name
'Domaga\/la, S\/lawomir'
'Kosc, Krzysztof'
'Robinson, Sean W.'
'Haynes, Delia A.'
'Wo\'zniak, Krzysztof'

_publ_section_title
;
 Dithiadiazolyl Radicals---Structures and Charge Densities of Their
 Crystals and Co-Crystal
;
_journal_issue 9
_journal_name_full 'Crystal Growth &amp; Design'
_journal_page_first 4834
_journal_paper_doi 10.1021/cg501013x
_journal_volume 14
_journal_year 2014
_chemical_formula_moiety 'C7 H5 N2 S2'
_chemical_formula_sum 'C7 H5 N2 S2'
_chemical_formula_weight 181.25
_space_group_IT_number 19
_symmetry_cell_setting orthorhombic
_symmetry_space_group_name_Hall 'P 2ac 2ab'
_symmetry_space_group_name_H-M 'P 21 21 21'
_atom_sites_solution_hydrogens difmap
_atom_sites_solution_primary direct
_atom_sites_solution_secondary difmap
_audit_creation_method MoPro12
_cell_angle_alpha 90.
_cell_angle_beta 90.
_cell_angle_gamma 90.
_cell_formula_units_Z 16
_cell_length_a 5.6515(2)
_cell_length_b 15.9119(4)
_cell_length_c 32.7063(9)
_cell_measurement_temperature 90
_cell_volume 2941.15(15)
_computing_cell_refinement 'SAINT V8.27B integration software'
_computing_data_collection 'Bruker APEX2 software'
_computing_data_reduction 'SORTAV (Blessing, 1995)'
_computing_structure_refinement 'MoPro (J. Appl. Cryst. 2005, 38, 38-54)'
_computing_structure_solution 'SHELXS-97 (Sheldrick, 1990)'
_diffrn_ambient_temperature 90
_diffrn_detector 'APEX-II CCD'
_diffrn_measured_fraction_theta_full 0.999
_diffrn_measured_fraction_theta_max 0.999
_diffrn_measurement_device '\k-geometry diffractometer'
_diffrn_measurement_device_type 'Bruker APEX-II'
_diffrn_measurement_method '\f or \w oscillation scans'
_diffrn_radiation_monochromator mirrors
_diffrn_radiation_probe x-ray
_diffrn_radiation_type 'MO K\a'
_diffrn_radiation_wavelength 0.71073
_diffrn_reflns_av_sigmaI/netI 0.01150
_diffrn_reflns_limit_h_max 11
_diffrn_reflns_limit_h_min -11
_diffrn_reflns_limit_k_max 33
_diffrn_reflns_limit_k_min -33
_diffrn_reflns_limit_l_max 69
_diffrn_reflns_limit_l_min -69
_diffrn_reflns_number 304708
_diffrn_reflns_theta_full 48.88
_diffrn_reflns_theta_max 48.88
_diffrn_reflns_theta_min 2.49
_diffrn_source 'TXS rotating anode'
_exptl_absorpt_coefficient_mu 0.646
_exptl_absorpt_correction_T_max 0.752
_exptl_absorpt_correction_T_min 0.695
_exptl_absorpt_correction_type multi-scan
_exptl_absorpt_process_details
;
 R.H. Blessing, Acta Cryst. (1995), A51, 33-38
;
_exptl_crystal_colour violet
_exptl_crystal_density_diffrn 1.637
_exptl_crystal_density_method 'not measured'
_exptl_crystal_description needle
_exptl_crystal_F_000 1488
_exptl_crystal_size_max 0.386
_exptl_crystal_size_mid 0.119
_exptl_crystal_size_min 0.044
_refine_ls_abs_structure_details 'Flack (1983)'
_refine_ls_abs_structure_Flack 0.0099(93)
_refine_ls_extinction_method none
_refine_ls_goodness_of_fit_ref 1.662
_refine_ls_hydrogen_treatment constr
_refine_ls_matrix_type full
_refine_ls_number_parameters 980
_refine_ls_number_reflns 28123
_refine_ls_number_restraints 0
_refine_ls_restrained_S_all 0.000
_refine_ls_R_factor_all 0.0132
_refine_ls_R_factor_gt 0.0132
_refine_ls_shift/su_max 0.000
_refine_ls_shift/su_mean 0.000
_refine_ls_structure_factor_coef F
_refine_ls_weighting_scheme sigma
_refine_ls_wR_factor_gt 0.0134
_refine_ls_wR_factor_ref 0.0134
_reflns_number_gt 28123
_reflns_number_total 28123
_reflns_threshold_expression >3.0sigma(I)
_cod_data_source_file cg501013x_si_002.cif
_cod_data_source_block H-radical
_cod_depositor_comments 'Adding full bibliography for 4511771--4511773.cif.'
_cod_original_sg_symbol_Hall 'P 2ac 2ab '
_cod_database_code 4511771

loop_
_symmetry_equiv_pos_as_xyz
'x, y, z'
'-x+1/2, -y, z+1/2'
'x+1/2, -y+1/2, -z'
'-x, y+1/2, -z+1/2'

loop_
_atom_local_axes_atom_label
_atom_local_axes_atom0
_atom_local_axes_ax1
_atom_local_axes_atom1
_atom_local_axes_atom2
_atom_local_axes_ax2
S1_1 S2_1 bX S1_1 N1_1 Y
S2_1 S1_1 bX S2_1 N2_1 Y
S1_2 S2_2 bX S1_2 N1_2 Y
S2_2 S1_2 bX S2_2 N2_2 Y
S1_3 S2_3 bX S1_3 N1_3 Y
S2_3 S1_3 bX S2_3 N2_3 Y
S1_4 S2_4 bX S1_4 N1_4 Y
S2_4 S1_4 bX S2_4 N2_4 Y
N1_1 S1_1 bX N1_1 C1_1 Y
N2_1 S2_1 bX N2_1 C1_1 Y
N1_2 S1_2 bX N1_2 C1_2 Y
N2_2 S2_2 bX N2_2 C1_2 Y
N1_3 S1_3 bX N1_3 C1_3 Y
N2_3 S2_3 bX N2_3 C1_3 Y
N1_4 S1_4 bX N1_4 C1_4 Y
N2_4 S2_4 bX N2_4 C1_4 Y
C1_1 N2_1 bX C1_1 N1_1 Y
C2_1 C7_1 bX C2_1 C3_1 Y
C3_1 C2_1 bX C3_1 C4_1 Y
H1_1 C3_1 Z H1_1 C2_1 X
C4_1 C3_1 bX C4_1 C5_1 Y
H2_1 C4_1 Z H2_1 C3_1 X
C5_1 C4_1 bX C5_1 C6_1 Y
H3_1 C5_1 Z H3_1 C6_1 X
C6_1 C7_1 bX C6_1 C5_1 Y
H4_1 C6_1 Z H4_1 C7_1 X
C7_1 C2_1 bX C7_1 C6_1 Y
H5_1 C7_1 Z H5_1 C2_1 X
C1_2 N2_2 bX C1_2 N1_2 Y
C2_2 C3_2 bX C2_2 C7_2 Y
C3_2 C2_2 bX C3_2 C4_2 Y
H1_2 C3_2 Z H1_2 C2_2 X
C4_2 C5_2 bX C4_2 C3_2 Y
H2_2 C4_2 Z H2_2 C3_2 X
C5_2 C6_2 bX C5_2 C4_2 Y
H3_2 C5_2 Z H3_2 C6_2 X
C6_2 C7_2 bX C6_2 C5_2 Y
H4_2 C6_2 Z H4_2 C7_2 X
C7_2 C2_2 bX C7_2 C6_2 Y
H5_2 C7_2 Z H5_2 C2_2 X
C1_3 N2_3 bX C1_3 N1_3 Y
C2_3 C7_3 bX C2_3 C3_3 Y
C7_3 C2_3 bX C7_3 C6_3 Y
H5_3 C7_3 Z H5_3 C2_3 X
C6_3 C7_3 bX C6_3 C5_3 Y
H4_3 C6_3 Z H4_3 C7_3 X
C5_3 C4_3 bX C5_3 C6_3 Y
H3_3 C5_3 Z H3_3 C4_3 X
C4_3 C3_3 bX C4_3 C5_3 Y
H2_3 C4_3 Z H2_3 C3_3 X
C3_3 C2_3 bX C3_3 C4_3 Y
H1_3 C3_3 Z H1_3 C2_3 X
C1_4 N2_4 bX C1_4 N1_4 Y
C2_4 C7_4 bX C2_4 C3_4 Y
C7_4 C2_4 bX C7_4 C6_4 Y
H5_4 C7_4 Z H5_4 C2_4 X
C6_4 C7_4 bX C6_4 C5_4 Y
H4_4 C6_4 Z H4_4 C7_4 X
C5_4 C6_4 bX C5_4 C4_4 Y
H3_4 C5_4 Z H3_4 C6_4 X
C4_4 C3_4 bX C4_4 C5_4 Y
H2_4 C4_4 Z H2_4 C3_4 X
C3_4 C2_4 bX C3_4 C4_4 Y
H1_4 C3_4 Z H1_4 C2_4 X

loop_
_atom_rho_multipole_atom_label
_atom_rho_multipole_coeff_Pv
_atom_rho_multipole_coeff_P00
_atom_rho_multipole_coeff_P11
_atom_rho_multipole_coeff_P1-1
_atom_rho_multipole_coeff_P10
_atom_rho_multipole_coeff_P20
_atom_rho_multipole_coeff_P21
_atom_rho_multipole_coeff_P2-1
_atom_rho_multipole_coeff_P22
_atom_rho_multipole_coeff_P2-2
_atom_rho_multipole_coeff_P30
_atom_rho_multipole_coeff_P31
_atom_rho_multipole_coeff_P3-1
_atom_rho_multipole_coeff_P32
_atom_rho_multipole_coeff_P3-2
_atom_rho_multipole_coeff_P33
_atom_rho_multipole_coeff_P3-3
_atom_rho_multipole_coeff_P40
_atom_rho_multipole_coeff_P41
_atom_rho_multipole_coeff_P4-1
_atom_rho_multipole_coeff_P42
_atom_rho_multipole_coeff_P4-2
_atom_rho_multipole_coeff_P43
_atom_rho_multipole_coeff_P4-3
_atom_rho_multipole_coeff_P44
_atom_rho_multipole_coeff_P4-4
_atom_rho_multipole_kappa
_atom_rho_multipole_kappa_prime1
_atom_rho_multipole_radial_slater_n0
_atom_rho_multipole_radial_slater_zeta0
_atom_rho_multipole_radial_slater_n1
_atom_rho_multipole_radial_slater_zeta1
_atom_rho_multipole_radial_slater_n2
_atom_rho_multipole_radial_slater_zeta2
_atom_rho_multipole_radial_slater_n3
_atom_rho_multipole_radial_slater_zeta3
_atom_rho_multipole_radial_slater_n4
_atom_rho_multipole_radial_slater_zeta4
S1_1 5.95(4) 0. -0.046(15) 0.020(16) 0. 0.080(14) 0. 0. 0.046(13) 0.040(13) 0. -0.134(18) -0.059(19) 0. 0. -0.140(19) -0.090(18) 0.09(3) 0. 0. -0.06(2) 0.01(2) 0. 0. -0.10(2) 0.08(2) 1.0251(11) 1.116(12) 4 3.612 4 3.612 4 3.612 6 3.612 8 3.612
S2_1 5.88(4) 0. -0.053(15) 0.000(14) 0. 0.087(14) 0. 0. 0.087(13) -0.003(13) 0. -0.094(19) -0.007(19) 0. 0. -0.203(18) -0.033(18) 0.05(3) 0. 0. 0.04(2) -0.03(2) 0. 0. -0.20(2) -0.04(2) 1.0251(11) 1.116(12) 4 3.612 4 3.612 4 3.612 6 3.612 8 3.612
S1_2 6.05(4) 0. -0.015(15) 0.000(17) 0. 0.080(14) 0. 0. 0.047(13) -0.045(13) 0. -0.150(19) -0.042(19) 0. 0. -0.161(19) -0.094(18) 0.04(3) 0. 0. -0.04(2) -0.07(3) 0. 0. -0.17(3) 0.04(2) 1.0251(11) 1.116(12) 4 3.612 4 3.612 4 3.612 6 3.612 8 3.612
S2_2 5.90(4) 0. -0.053(16) 0.031(16) 0. 0.077(14) 0. 0. 0.110(13) -0.009(13) 0. -0.114(19) 0.000(19) 0. 0. -0.159(18) -0.043(18) 0.05(3) 0. 0. 0.07(3) -0.03(3) 0. 0. -0.11(2) -0.01(2) 1.0251(11) 1.116(12) 4 3.612 4 3.612 4 3.612 6 3.612 8 3.612
S1_3 6.01(4) 0. -0.073(16) 0.014(16) 0. 0.037(13) 0. 0. 0.097(14) 0.029(14) 0. -0.100(18) -0.052(17) 0. 0. -0.19(2) -0.049(19) 0.04(2) 0. 0. -0.08(2) -0.06(2) 0. 0. -0.09(3) -0.05(2) 1.0251(11) 1.116(12) 4 3.612 4 3.612 4 3.612 6 3.612 8 3.612
S2_3 6.05(4) 0. -0.076(16) -0.008(15) 0. 0.019(12) 0. 0. 0.072(15) 0.054(14) 0. -0.127(17) -0.097(18) 0. 0. -0.211(20) -0.043(20) 0.14(3) 0. 0. 0.06(2) -0.08(3) 0. 0. -0.15(3) 0.01(2) 1.0251(11) 1.116(12) 4 3.612 4 3.612 4 3.612 6 3.612 8 3.612
S1_4 6.07(4) 0. -0.045(16) -0.005(16) 0. 0.041(13) 0. 0. 0.119(15) 0.043(14) 0. -0.125(17) -0.030(18) 0. 0. -0.20(2) -0.063(20) 0.06(2) 0. 0. 0.04(2) -0.06(2) 0. 0. -0.10(3) -0.07(2) 1.0251(11) 1.116(12) 4 3.612 4 3.612 4 3.612 6 3.612 8 3.612
S2_4 6.10(4) 0. -0.046(17) -0.039(16) 0. 0.047(13) 0. 0. 0.096(14) 0.038(14) 0. -0.147(18) -0.056(17) 0. 0. -0.17(2) -0.05(2) 0.05(2) 0. 0. -0.04(2) -0.08(2) 0. 0. -0.10(3) 0.02(3) 1.0251(11) 1.116(12) 4 3.612 4 3.612 4 3.612 6 3.612 8 3.612
N1_1 5.11(3) 0. -0.111(11) -0.014(10) 0. -0.020(12) 0. 0. 0.010(11) 0.048(11) 0. -0.001(10) 0.003(10) 0. 0. -0.053(10) 0.005(9) 0.007(14) 0. 0. 0.041(13) 0.040(13) 0. 0. -0.029(11) 0.036(11) 0.9880(15) 1.11(2) 2 3.811 2 3.811 2 3.811 3 3.811 4 3.811
N2_1 5.09(3) 0. -0.103(11) -0.010(11) 0. -0.046(12) 0. 0. 0.015(11) 0.028(11) 0. 0.002(10) 0.019(11) 0. 0. -0.099(10) 0.010(10) 0.019(14) 0. 0. 0.019(13) 0.021(13) 0. 0. -0.062(12) -0.001(11) 0.9880(15) 1.11(2) 2 3.811 2 3.811 2 3.811 3 3.811 4 3.811
N1_2 5.13(3) 0. -0.091(11) -0.029(11) 0. -0.051(12) 0. 0. 0.030(11) 0.043(11) 0. -0.018(10) 0.006(11) 0. 0. -0.048(10) 0.012(9) 0.005(14) 0. 0. 0.014(13) 0.012(13) 0. 0. -0.018(12) 0.024(11) 0.9880(15) 1.11(2) 2 3.811 2 3.811 2 3.811 3 3.811 4 3.811
N2_2 5.11(3) 0. -0.088(11) -0.018(11) 0. -0.045(12) 0. 0. 0.022(12) 0.028(11) 0. -0.037(11) 0.042(11) 0. 0. -0.083(10) 0.008(10) 0.035(14) 0. 0. -0.020(14) 0.032(13) 0. 0. -0.082(12) -0.019(12) 0.9880(15) 1.11(2) 2 3.811 2 3.811 2 3.811 3 3.811 4 3.811
N1_3 5.09(3) 0. -0.084(11) 0.015(12) 0. -0.070(11) 0. 0. 0.027(11) 0.005(12) 0. -0.025(9) 0.002(10) 0. 0. -0.070(10) 0.006(10) 0.006(13) 0. 0. 0.016(12) 0.032(12) 0. 0. -0.033(11) 0.016(12) 0.9880(15) 1.11(2) 2 3.811 2 3.811 2 3.811 3 3.811 4 3.811
N2_3 5.08(3) 0. -0.139(11) -0.009(11) 0. -0.063(11) 0. 0. 0.041(11) 0.011(11) 0. -0.023(10) 0.014(10) 0. 0. -0.055(9) 0.014(9) 0.016(13) 0. 0. 0.020(12) 0.013(12) 0. 0. -0.015(11) 0.009(11) 0.9880(15) 1.11(2) 2 3.811 2 3.811 2 3.811 3 3.811 4 3.811
N1_4 5.11(3) 0. -0.093(11) 0.004(11) 0. -0.055(11) 0. 0. 0.043(11) 0.031(12) 0. -0.023(9) 0.017(10) 0. 0. -0.082(10) 0.000(9) -0.002(13) 0. 0. -0.011(12) 0.016(13) 0. 0. -0.015(11) -0.034(11) 0.9880(15) 1.11(2) 2 3.811 2 3.811 2 3.811 3 3.811 4 3.811
N2_4 5.07(3) 0. -0.097(11) -0.015(12) 0. -0.069(11) 0. 0. 0.032(12) 0.036(11) 0. -0.033(10) 0.000(10) 0. 0. -0.085(10) 0.018(10) 0.016(13) 0. 0. -0.008(13) 0.000(12) 0. 0. -0.030(11) 0.008(12) 0.9880(15) 1.11(2) 2 3.811 2 3.811 2 3.811 3 3.811 4 3.811
C1_1 4.27(5) 0. 0.03(2) 0. 0. -0.33(2) 0. 0. 0.07(2) 0. 0. -0.04(2) 0. 0. 0. -0.53(3) 0. 0.11(3) 0. 0. -0.05(3) 0. 0. 0. -0.05(3) 0. 0.984(4) 0.821(13) 2 3.130 2 3.130 2 3.130 3 3.130 4 3.130
C2_1 3.69(6) 0. 0.12(2) 0. 0. -0.153(18) 0. 0. -0.080(17) 0. 0. 0.044(18) 0. 0. 0. -0.26(2) 0. 0.02(2) 0. 0. -0.05(2) 0. 0. 0. 0.00(2) 0. 1.006(4) 0.96(2) 2 3.130 2 3.130 2 3.130 3 3.130 4 3.130
C3_1 4.03(4) 0. 0.038(19) 0. 0. -0.225(18) 0. 0. -0.003(16) 0. 0. 0.017(19) 0. 0. 0. -0.31(2) 0. 0.06(3) 0. 0. 0.04(3) 0. 0. 0. -0.02(2) 0. 1.006(2) 0.906(12) 2 3.130 2 3.130 2 3.130 3 3.130 4 3.130
H1_1 0. 0. 0. 0. 0. 0. 0. 0. 0. 0. 0. 0. 0. 0. 0. 0. 0. 0. 0. 0. 0. 0. 0. 0. 0. 0. 1.118 1.158(12) 1 2.000 1 2.000 2 2.000 2 2.000 2 2.000
C4_1 4.08(4) 0. 0.028(18) 0. 0. -0.184(18) 0. 0. -0.038(15) 0. 0. 0.026(18) 0. 0. 0. -0.287(19) 0. -0.02(3) 0. 0. 0.00(2) 0. 0. 0. -0.02(2) 0. 0.9980(18) 0.949(10) 2 3.130 2 3.130 2 3.130 3 3.130 4 3.130
H2_1 0. 0. 0. 0. 0. 0. 0. 0. 0. 0. 0. 0. 0. 0. 0. 0. 0. 0. 0. 0. 0. 0. 0. 0. 0. 0. 1.118 1.158(10) 1 2.000 1 2.000 2 2.000 2 2.000 2 2.000
C5_1 3.99(4) 0. 0.055(17) 0. 0. -0.238(19) 0. 0. -0.009(16) 0. 0. -0.017(18) 0. 0. 0. -0.264(19) 0. 0.03(3) 0. 0. 0.01(2) 0. 0. 0. 0.02(2) 0. 0.9980(18) 0.949(10) 2 3.130 2 3.130 2 3.130 3 3.130 4 3.130
H3_1 0. 0. 0. 0. 0. 0. 0. 0. 0. 0. 0. 0. 0. 0. 0. 0. 0. 0. 0. 0. 0. 0. 0. 0. 0. 0. 1.118 1.158(10) 1 2.000 1 2.000 2 2.000 2 2.000 2 2.000
C6_1 3.97(4) 0. 0.085(18) 0. 0. -0.172(20) 0. 0. -0.028(16) 0. 0. 0.047(20) 0. 0. 0. -0.267(20) 0. -0.04(3) 0. 0. 0.03(3) 0. 0. 0. -0.01(2) 0. 0.9980(18) 0.949(10) 2 3.130 2 3.130 2 3.130 3 3.130 4 3.130
H4_1 0. 0. 0. 0. 0. 0. 0. 0. 0. 0. 0. 0. 0. 0. 0. 0. 0. 0. 0. 0. 0. 0. 0. 0. 0. 0. 1.118 1.158(10) 1 2.000 1 2.000 2 2.000 2 2.000 2 2.000
C7_1 4.00(4) 0. 0.063(20) 0. 0. -0.234(19) 0. 0. -0.031(16) 0. 0. 0.020(20) 0. 0. 0. -0.35(2) 0. 0.04(3) 0. 0. 0.00(3) 0. 0. 0. 0.01(2) 0. 1.006(2) 0.906(12) 2 3.130 2 3.130 2 3.130 3 3.130 4 3.130
H5_1 0. 0. 0. 0. 0. 0. 0. 0. 0. 0. 0. 0. 0. 0. 0. 0. 0. 0. 0. 0. 0. 0. 0. 0. 0. 0. 1.118 1.158(12) 1 2.000 1 2.000 2 2.000 2 2.000 2 2.000
C1_2 4.32(6) 0. -0.01(2) 0. 0. -0.36(2) 0. 0. 0.04(2) 0. 0. 0.00(2) 0. 0. 0. -0.49(3) 0. 0.12(3) 0. 0. -0.06(3) 0. 0. 0. 0.07(3) 0. 0.984(4) 0.821(13) 2 3.130 2 3.130 2 3.130 3 3.130 4 3.130
C2_2 3.75(6) 0. 0.08(2) 0. 0. -0.152(17) 0. 0. -0.105(17) 0. 0. 0.001(18) 0. 0. 0. -0.24(2) 0. 0.00(2) 0. 0. -0.04(2) 0. 0. 0. 0.05(2) 0. 1.006(4) 0.96(2) 2 3.130 2 3.130 2 3.130 3 3.130 4 3.130
C3_2 3.96(4) 0. 0.052(19) 0. 0. -0.251(18) 0. 0. -0.004(17) 0. 0. 0.021(19) 0. 0. 0. -0.29(2) 0. 0.05(3) 0. 0. 0.02(2) 0. 0. 0. -0.02(2) 0. 1.006(2) 0.906(12) 2 3.130 2 3.130 2 3.130 3 3.130 4 3.130
H1_2 0. 0. 0. 0. 0. 0. 0. 0. 0. 0. 0. 0. 0. 0. 0. 0. 0. 0. 0. 0. 0. 0. 0. 0. 0. 0. 1.118 1.158(12) 1 2.000 1 2.000 2 2.000 2 2.000 2 2.000
C4_2 3.92(4) 0. 0.067(18) 0. 0. -0.226(19) 0. 0. -0.044(15) 0. 0. 0.021(19) 0. 0. 0. -0.332(20) 0. 0.01(3) 0. 0. 0.04(2) 0. 0. 0. -0.04(2) 0. 0.9980(18) 0.949(10) 2 3.130 2 3.130 2 3.130 3 3.130 4 3.130
H2_2 0. 0. 0. 0. 0. 0. 0. 0. 0. 0. 0. 0. 0. 0. 0. 0. 0. 0. 0. 0. 0. 0. 0. 0. 0. 0. 1.118 1.158(10) 1 2.000 1 2.000 2 2.000 2 2.000 2 2.000
C5_2 3.99(4) 0. 0.066(17) 0. 0. -0.244(18) 0. 0. -0.002(15) 0. 0. 0.048(18) 0. 0. 0. -0.292(19) 0. 0.02(3) 0. 0. -0.01(2) 0. 0. 0. 0.02(2) 0. 0.9980(18) 0.949(10) 2 3.130 2 3.130 2 3.130 3 3.130 4 3.130
H3_2 0. 0. 0. 0. 0. 0. 0. 0. 0. 0. 0. 0. 0. 0. 0. 0. 0. 0. 0. 0. 0. 0. 0. 0. 0. 0. 1.118 1.158(10) 1 2.000 1 2.000 2 2.000 2 2.000 2 2.000
C6_2 4.04(4) 0. 0.023(18) 0. 0. -0.205(18) 0. 0. -0.021(16) 0. 0. 0.062(18) 0. 0. 0. -0.275(19) 0. 0.00(3) 0. 0. -0.03(2) 0. 0. 0. 0.06(2) 0. 0.9980(18) 0.949(10) 2 3.130 2 3.130 2 3.130 3 3.130 4 3.130
H4_2 0. 0. 0. 0. 0. 0. 0. 0. 0. 0. 0. 0. 0. 0. 0. 0. 0. 0. 0. 0. 0. 0. 0. 0. 0. 0. 1.118 1.158(10) 1 2.000 1 2.000 2 2.000 2 2.000 2 2.000
C7_2 4.04(4) 0. 0.074(19) 0. 0. -0.232(18) 0. 0. -0.025(16) 0. 0. 0.013(18) 0. 0. 0. -0.29(2) 0. 0.06(3) 0. 0. 0.04(2) 0. 0. 0. -0.05(2) 0. 1.006(2) 0.906(12) 2 3.130 2 3.130 2 3.130 3 3.130 4 3.130
H5_2 0. 0. 0. 0. 0. 0. 0. 0. 0. 0. 0. 0. 0. 0. 0. 0. 0. 0. 0. 0. 0. 0. 0. 0. 0. 0. 1.118 1.158(12) 1 2.000 1 2.000 2 2.000 2 2.000 2 2.000
C1_3 4.17(6) 0. 0.03(2) 0. 0. -0.31(2) 0. 0. 0.02(2) 0. 0. -0.04(2) 0. 0. 0. -0.50(4) 0. 0.09(3) 0. 0. 0.00(3) 0. 0. 0. -0.06(4) 0. 0.984(4) 0.821(13) 2 3.130 2 3.130 2 3.130 3 3.130 4 3.130
C2_3 3.74(6) 0. 0.07(2) 0. 0. -0.148(16) 0. 0. -0.055(18) 0. 0. 0.039(18) 0. 0. 0. -0.28(3) 0. 0.03(2) 0. 0. -0.03(2) 0. 0. 0. 0.03(3) 0. 1.006(4) 0.96(2) 2 3.130 2 3.130 2 3.130 3 3.130 4 3.130
C7_3 4.09(4) 0. -0.007(19) 0. 0. -0.256(17) 0. 0. -0.048(16) 0. 0. 0.037(17) 0. 0. 0. -0.30(2) 0. 0.06(2) 0. 0. 0.00(2) 0. 0. 0. 0.00(2) 0. 1.006(2) 0.906(12) 2 3.130 2 3.130 2 3.130 3 3.130 4 3.130
H5_3 0. 0. 0. 0. 0. 0. 0. 0. 0. 0. 0. 0. 0. 0. 0. 0. 0. 0. 0. 0. 0. 0. 0. 0. 0. 0. 1.118 1.158(12) 1 2.000 1 2.000 2 2.000 2 2.000 2 2.000
C6_3 4.06(4) 0. -0.018(18) 0. 0. -0.180(15) 0. 0. -0.050(17) 0. 0. 0.126(17) 0. 0. 0. -0.32(2) 0. -0.03(2) 0. 0. -0.03(2) 0. 0. 0. -0.03(2) 0. 0.9980(18) 0.949(10) 2 3.130 2 3.130 2 3.130 3 3.130 4 3.130
H4_3 0. 0. 0. 0. 0. 0. 0. 0. 0. 0. 0. 0. 0. 0. 0. 0. 0. 0. 0. 0. 0. 0. 0. 0. 0. 0. 1.118 1.158(10) 1 2.000 1 2.000 2 2.000 2 2.000 2 2.000
C5_3 4.11(4) 0. -0.002(18) 0. 0. -0.255(16) 0. 0. -0.038(17) 0. 0. 0.067(16) 0. 0. 0. -0.27(2) 0. 0.05(2) 0. 0. -0.03(2) 0. 0. 0. -0.01(3) 0. 0.9980(18) 0.949(10) 2 3.130 2 3.130 2 3.130 3 3.130 4 3.130
H3_3 0. 0. 0. 0. 0. 0. 0. 0. 0. 0. 0. 0. 0. 0. 0. 0. 0. 0. 0. 0. 0. 0. 0. 0. 0. 0. 1.118 1.158(10) 1 2.000 1 2.000 2 2.000 2 2.000 2 2.000
C4_3 4.05(4) 0. 0.016(18) 0. 0. -0.205(16) 0. 0. 0.044(16) 0. 0. 0.009(16) 0. 0. 0. -0.33(2) 0. 0.13(2) 0. 0. -0.05(2) 0. 0. 0. -0.03(2) 0. 0.9980(18) 0.949(10) 2 3.130 2 3.130 2 3.130 3 3.130 4 3.130
H2_3 0. 0. 0. 0. 0. 0. 0. 0. 0. 0. 0. 0. 0. 0. 0. 0. 0. 0. 0. 0. 0. 0. 0. 0. 0. 0. 1.118 1.158(10) 1 2.000 1 2.000 2 2.000 2 2.000 2 2.000
C3_3 3.99(4) 0. 0.014(19) 0. 0. -0.239(17) 0. 0. -0.021(17) 0. 0. 0.012(17) 0. 0. 0. -0.31(2) 0. 0.08(2) 0. 0. 0.02(2) 0. 0. 0. 0.04(3) 0. 1.006(2) 0.906(12) 2 3.130 2 3.130 2 3.130 3 3.130 4 3.130
H1_3 0. 0. 0. 0. 0. 0. 0. 0. 0. 0. 0. 0. 0. 0. 0. 0. 0. 0. 0. 0. 0. 0. 0. 0. 0. 0. 1.118 1.158(12) 1 2.000 1 2.000 2 2.000 2 2.000 2 2.000
C1_4 4.27(6) 0. -0.01(2) 0. 0. -0.34(2) 0. 0. 0.04(2) 0. 0. 0.04(2) 0. 0. 0. -0.50(4) 0. 0.09(3) 0. 0. -0.03(3) 0. 0. 0. -0.04(4) 0. 0.984(4) 0.821(13) 2 3.130 2 3.130 2 3.130 3 3.130 4 3.130
C2_4 3.70(6) 0. 0.12(2) 0. 0. -0.171(17) 0. 0. -0.069(17) 0. 0. 0.025(18) 0. 0. 0. -0.25(2) 0. 0.04(2) 0. 0. -0.01(2) 0. 0. 0. 0.00(2) 0. 1.006(4) 0.96(2) 2 3.130 2 3.130 2 3.130 3 3.130 4 3.130
C7_4 3.89(4) 0. 0.070(19) 0. 0. -0.231(17) 0. 0. -0.038(17) 0. 0. 0.019(17) 0. 0. 0. -0.31(2) 0. 0.02(2) 0. 0. 0.04(2) 0. 0. 0. -0.04(3) 0. 1.006(2) 0.906(12) 2 3.130 2 3.130 2 3.130 3 3.130 4 3.130
H5_4 0. 0. 0. 0. 0. 0. 0. 0. 0. 0. 0. 0. 0. 0. 0. 0. 0. 0. 0. 0. 0. 0. 0. 0. 0. 0. 1.118 1.158(12) 1 2.000 1 2.000 2 2.000 2 2.000 2 2.000
C6_4 4.02(4) 0. 0.031(18) 0. 0. -0.204(15) 0. 0. -0.020(17) 0. 0. 0.070(16) 0. 0. 0. -0.24(2) 0. -0.01(2) 0. 0. 0.00(2) 0. 0. 0. 0.00(2) 0. 0.9980(18) 0.949(10) 2 3.130 2 3.130 2 3.130 3 3.130 4 3.130
H4_4 0. 0. 0. 0. 0. 0. 0. 0. 0. 0. 0. 0. 0. 0. 0. 0. 0. 0. 0. 0. 0. 0. 0. 0. 0. 0. 1.118 1.158(10) 1 2.000 1 2.000 2 2.000 2 2.000 2 2.000
C5_4 4.09(4) 0. 0.034(17) 0. 0. -0.236(16) 0. 0. -0.008(16) 0. 0. 0.003(17) 0. 0. 0. -0.289(19) 0. 0.07(2) 0. 0. -0.07(2) 0. 0. 0. -0.01(2) 0. 0.9980(18) 0.949(10) 2 3.130 2 3.130 2 3.130 3 3.130 4 3.130
H3_4 0. 0. 0. 0. 0. 0. 0. 0. 0. 0. 0. 0. 0. 0. 0. 0. 0. 0. 0. 0. 0. 0. 0. 0. 0. 0. 1.118 1.158(10) 1 2.000 1 2.000 2 2.000 2 2.000 2 2.000
C4_4 4.07(4) 0. 0.040(18) 0. 0. -0.185(15) 0. 0. -0.034(16) 0. 0. 0.008(16) 0. 0. 0. -0.256(20) 0. 0.05(2) 0. 0. 0.00(2) 0. 0. 0. 0.03(2) 0. 0.9980(18) 0.949(10) 2 3.130 2 3.130 2 3.130 3 3.130 4 3.130
H2_4 0. 0. 0. 0. 0. 0. 0. 0. 0. 0. 0. 0. 0. 0. 0. 0. 0. 0. 0. 0. 0. 0. 0. 0. 0. 0. 1.118 1.158(10) 1 2.000 1 2.000 2 2.000 2 2.000 2 2.000
C3_4 3.89(4) 0. 0.058(19) 0. 0. -0.231(16) 0. 0. -0.036(17) 0. 0. -0.015(17) 0. 0. 0. -0.31(2) 0. 0.03(2) 0. 0. 0.03(2) 0. 0. 0. 0.02(2) 0. 1.006(2) 0.906(12) 2 3.130 2 3.130 2 3.130 3 3.130 4 3.130
H1_4 0. 0. 0. 0. 0. 0. 0. 0. 0. 0. 0. 0. 0. 0. 0. 0. 0. 0. 0. 0. 0. 0. 0. 0. 0. 0. 1.118 1.158(12) 1 2.000 1 2.000 2 2.000 2 2.000 2 2.000

loop_
_atom_site_type_symbol
_atom_site_label
_atom_site_fract_x
_atom_site_fract_y
_atom_site_fract_z
_atom_site_U_iso_or_equiv
_atom_site_adp_type
_atom_site_occupancy
_atom_site_calc_flag
_atom_site_refinement_flags_posn
_atom_site_refinement_flags_adp
S S1_1 0.59568(4) 0.141170(13) 0.179425(7) 0.010843(9) Uani 1 d . .
S S2_1 0.92999(4) 0.096237(14) 0.162099(7) 0.010915(8) Uani 1 d . .
S S1_2 0.43460(4) -0.046371(14) 0.190647(7) 0.011236(8) Uani 1 d . .
S S2_2 0.78282(4) -0.084263(14) 0.178247(7) 0.011426(9) Uani 1 d . .
S S1_3 0.36370(4) 0.314960(14) 0.220654(6) 0.010151(8) Uani 1 d . .
S S2_3 0.68465(4) 0.359005(14) 0.197246(6) 0.009961(7) Uani 1 d . .
S S1_4 0.17585(4) 0.304109(14) 0.132269(6) 0.010046(8) Uani 1 d . .
S S2_4 0.51659(4) 0.332156(15) 0.111407(6) 0.010700(8) Uani 1 d . .
N N1_1 0.49587(6) 0.146782(17) 0.132505(11) 0.01090(3) Uani 1 d . .
N N2_1 0.86656(6) 0.093031(19) 0.113771(11) 0.01150(3) Uani 1 d . .
N N1_2 0.34659(6) -0.055731(18) 0.143343(11) 0.01156(4) Uani 1 d . .
N N2_2 0.73516(6) -0.099037(18) 0.129967(12) 0.01197(4) Uani 1 d . .
N N1_3 0.24968(6) 0.40820(2) 0.226879(9) 0.01018(3) Uani 1 d . .
N N2_3 0.60569(6) 0.45752(2) 0.198670(9) 0.01008(3) Uani 1 d . .
N N1_4 0.08507(6) 0.40140(2) 0.130330(9) 0.01032(3) Uani 1 d . .
N N2_4 0.46589(6) 0.43154(2) 0.106267(9) 0.01086(3) Uani 1 d . .
C C1_1 0.64897(5) 0.120178(17) 0.103979(9) 0.00932(3) Uani 1 d . .
C C2_1 0.58009(5) 0.122275(17) 0.060382(9) 0.00975(3) Uani 1 d . .
C C3_1 0.36365(6) 0.15678(2) 0.048002(10) 0.01257(3) Uani 1 d . .
H H1_1 0.24020 0.18025 0.07063 0.02545 Uani 1 d R U
C C4_1 0.30594(7) 0.15987(2) 0.006589(11) 0.01543(4) Uani 1 d . .
H H2_1 0.14105 0.18839 -0.00306 0.02835 Uani 1 d R U
C C5_1 0.45987(7) 0.12654(3) -0.022515(12) 0.01811(4) Uani 1 d . .
H H3_1 0.41363 0.12852 -0.05464 0.03037 Uani 1 d R U
C C6_1 0.67414(7) 0.09113(3) -0.010149(11) 0.01934(4) Uani 1 d . .
H H4_1 0.79537 0.06610 -0.03271 0.02923 Uani 1 d R U
C C7_1 0.73505(6) 0.08981(2) 0.031063(10) 0.01449(4) Uani 1 d . .
H H5_1 0.90327 0.06367 0.04052 0.02651 Uani 1 d R U
C C1_2 0.51395(5) -0.082500(17) 0.117455(9) 0.00959(3) Uani 1 d . .
C C2_2 0.45678(5) -0.095856(18) 0.073855(10) 0.00972(3) Uani 1 d . .
C C3_2 0.24242(6) -0.06768(2) 0.057512(10) 0.01307(3) Uani 1 d . .
H H1_2 0.11654 -0.03487 0.07672 0.02624 Uani 1 d R U
C C4_2 0.19308(7) -0.08119(3) 0.016213(11) 0.01633(4) Uani 1 d . .
H H2_2 0.02734 -0.05934 0.00346 0.02879 Uani 1 d R U
C C5_2 0.35459(7) -0.12376(2) -0.008574(12) 0.01644(4) Uani 1 d . .
H H3_2 0.31197 -0.13625 -0.04026 0.02981 Uani 1 d R U
C C6_2 0.56690(7) -0.15262(2) 0.007947(11) 0.01530(4) Uani 1 d . .
H H4_2 0.68968 -0.18762 -0.01094 0.02820 Uani 1 d R U
C C7_2 0.61902(6) -0.13813(2) 0.048892(10) 0.01240(3) Uani 1 d . .
H H5_2 0.78443 -0.16035 0.06168 0.02610 Uani 1 d R U
C C1_3 0.38916(5) 0.470811(17) 0.213969(8) 0.00848(3) Uani 1 d . .
C C2_3 0.29917(5) 0.557547(17) 0.217746(8) 0.00891(3) Uani 1 d . .
C C7_3 0.42851(6) 0.624730(17) 0.201711(10) 0.01120(3) Uani 1 d . .
H H5_3 0.59787 0.61343 0.18725 0.02628 Uani 1 d R U
C C6_3 0.33969(7) 0.706152(19) 0.204461(11) 0.01371(4) Uani 1 d . .
H H4_3 0.44115 0.75828 0.19238 0.02746 Uani 1 d R U
C C5_3 0.12332(6) 0.72105(2) 0.223721(11) 0.01436(4) Uani 1 d . .
H H3_3 0.05797 0.78473 0.22696 0.02766 Uani 1 d R U
C C4_3 -0.00520(6) 0.65395(2) 0.239896(11) 0.01319(3) Uani 1 d . .
H H2_3 -0.17697 0.66518 0.25351 0.02763 Uani 1 d R U
C C3_3 0.08092(5) 0.572236(19) 0.236688(9) 0.01091(3) Uani 1 d . .
H H1_3 -0.02416 0.51989 0.24753 0.02636 Uani 1 d R U
C C1_4 0.24722(5) 0.456035(17) 0.116745(8) 0.00881(3) Uani 1 d . .
C C2_4 0.18810(5) 0.546162(18) 0.112769(8) 0.00903(3) Uani 1 d . .
C C7_4 0.35242(6) 0.600203(19) 0.094547(10) 0.01167(3) Uani 1 d . .
H H5_4 0.51841 0.57552 0.08321 0.02737 Uani 1 d R U
C C6_4 0.30589(6) 0.68592(2) 0.091973(10) 0.01340(3) Uani 1 d . .
H H4_4 0.43207 0.72738 0.07734 0.02935 Uani 1 d R U
C C5_4 0.09481(6) 0.71833(2) 0.107527(10) 0.01278(4) Uani 1 d . .
H H3_4 0.06131 0.78532 0.10660 0.02906 Uani 1 d R U
C C4_4 -0.07055(6) 0.664159(19) 0.125114(10) 0.01252(3) Uani 1 d . .
H H2_4 -0.23471 0.68925 0.13710 0.02815 Uani 1 d R U
C C3_4 -0.02591(5) 0.578116(18) 0.127714(10) 0.01091(3) Uani 1 d . .
H H1_4 -0.15475 0.53636 0.14141 0.02659 Uani 1 d R U

loop_
_atom_site_aniso_label
_atom_site_aniso_U_11
_atom_site_aniso_U_22
_atom_site_aniso_U_33
_atom_site_aniso_U_12
_atom_site_aniso_U_13
_atom_site_aniso_U_23
S1_1 0.01427(2) 0.01043(2) 0.00783(2) 0.002706(19) 0.00046(2) -0.000801(17)
S2_1 0.00989(2) 0.01379(3) 0.00906(2) -0.000335(19) -0.00099(2) 0.000661(18)
S1_2 0.01168(2) 0.01378(3) 0.00825(2) -0.00027(2) 0.00108(2) -0.000073(18)
S2_2 0.01214(2) 0.01236(2) 0.00978(2) 0.003153(19) -0.00224(2) -0.000393(18)
S1_3 0.01169(2) 0.00769(2) 0.01108(2) -0.000179(18) 0.00244(2) 0.001513(17)
S2_3 0.00832(2) 0.00890(2) 0.01266(3) 0.001235(18) 0.00078(2) 0.000516(17)
S1_4 0.01038(2) 0.00787(2) 0.01188(3) -0.001079(18) 0.00043(2) -0.000020(17)
S2_4 0.01090(2) 0.00988(2) 0.01131(3) 0.001587(18) 0.00293(2) 0.000310(18)
N1_1 0.01237(10) 0.01197(10) 0.00836(10) 0.00355(8) 0.00081(9) -0.00028(6)
N2_1 0.00972(9) 0.01593(11) 0.00884(11) 0.00144(8) 0.00027(9) 0.00050(7)
N1_2 0.00969(10) 0.01559(11) 0.00938(11) 0.00084(7) 0.00053(9) -0.00113(7)
N2_2 0.01094(10) 0.01479(11) 0.01018(11) 0.00335(8) -0.00132(10) -0.00209(7)
N1_3 0.01041(9) 0.00852(10) 0.01162(10) -0.00006(8) 0.00324(8) 0.00006(6)
N2_3 0.00852(9) 0.00835(9) 0.01338(10) -0.00008(8) 0.00153(8) 0.00005(6)
N1_4 0.00873(9) 0.00872(9) 0.01350(11) -0.00066(8) 0.00109(8) 0.00103(6)
N2_4 0.00987(10) 0.01011(10) 0.01261(11) 0.00055(8) 0.00265(8) 0.00196(6)
C1_1 0.01011(8) 0.00996(8) 0.00790(9) 0.00095(7) 0.00038(7) 0.00013(6)
C2_1 0.01062(8) 0.01075(8) 0.00787(9) 0.00092(7) 0.00033(7) 0.00030(6)
C3_1 0.01176(9) 0.01540(11) 0.01056(10) 0.00256(8) -0.00112(9) -0.00088(7)
H1_1 0.02356 0.03247 0.02031 0.00599 0.00379 -0.00319
C4_1 0.01435(10) 0.02048(13) 0.01146(12) 0.00212(10) -0.00255(9) 0.00104(8)
H2_1 0.02585 0.03395 0.02525 0.00929 -0.00534 -0.00003
C5_1 0.01737(12) 0.02824(16) 0.00872(11) 0.00227(12) -0.00114(9) 0.00104(9)
H3_1 0.03862 0.03754 0.01496 0.00687 -0.00338 -0.00097
C6_1 0.01768(12) 0.03196(18) 0.00839(10) 0.00602(13) 0.00131(10) -0.00119(10)
H4_1 0.03196 0.03563 0.02010 0.00848 0.00655 -0.00343
C7_1 0.01351(10) 0.02114(13) 0.00882(10) 0.00483(9) 0.00111(8) -0.00014(8)
H5_1 0.02127 0.03410 0.02416 0.00756 -0.00064 -0.00002
C1_2 0.00964(8) 0.01026(8) 0.00888(9) 0.00053(7) -0.00017(7) -0.00047(6)
C2_2 0.01000(8) 0.01033(9) 0.00884(9) 0.00010(7) -0.00004(7) -0.00037(6)
C3_2 0.01169(9) 0.01736(11) 0.01017(10) 0.00249(8) -0.00125(9) -0.00140(8)
H1_2 0.02404 0.03004 0.02464 0.00675 0.00175 -0.00689
C4_2 0.01479(11) 0.02337(14) 0.01083(11) 0.00338(10) -0.00292(9) -0.00189(9)
H2_2 0.02461 0.03412 0.02764 0.00785 -0.00812 -0.00351
C5_2 0.01823(12) 0.02157(13) 0.00952(11) 0.00222(11) -0.00154(9) -0.00191(8)
H3_2 0.03602 0.03622 0.01719 0.00620 -0.00633 -0.00626
C6_2 0.01700(11) 0.01901(12) 0.00990(10) 0.00315(10) 0.00105(10) -0.00178(8)
H4_2 0.02976 0.03295 0.02189 0.00962 0.00231 -0.00686
C7_2 0.01285(9) 0.01465(10) 0.00971(10) 0.00236(8) 0.00058(8) -0.00061(7)
H5_2 0.02297 0.03252 0.02281 0.00788 -0.00435 -0.00205
C1_3 0.00869(8) 0.00771(8) 0.00902(9) 0.00016(6) 0.00061(7) -0.00026(5)
C2_3 0.00973(8) 0.00830(8) 0.00871(9) 0.00038(6) -0.00018(8) -0.00104(6)
C7_3 0.01250(9) 0.00870(8) 0.01239(10) -0.00082(7) 0.00008(9) -0.00030(6)
H5_3 0.01978 0.02480 0.03425 0.00123 0.00739 0.00068
C6_3 0.01763(11) 0.00843(8) 0.01506(11) -0.00020(8) -0.00192(10) -0.00052(7)
H4_3 0.02690 0.01907 0.03641 -0.00429 0.00541 0.00425
C5_3 0.01796(11) 0.01005(9) 0.01509(12) 0.00355(8) -0.00334(10) -0.00236(7)
H3_3 0.02916 0.01626 0.03755 0.00442 0.00388 0.00003
C4_3 0.01330(10) 0.01272(11) 0.01354(11) 0.00430(8) -0.00117(9) -0.00312(7)
H2_3 0.02151 0.02474 0.03664 0.00297 0.00867 -0.00088
C3_3 0.01069(8) 0.01072(9) 0.01133(9) 0.00167(7) 0.00053(8) -0.00158(7)
H1_3 0.02585 0.01896 0.03426 -0.00379 0.00766 0.00215
C1_4 0.00879(8) 0.00866(8) 0.00898(9) -0.00038(6) 0.00046(7) 0.00087(6)
C2_4 0.00929(8) 0.00860(8) 0.00919(9) -0.00035(6) 0.00012(8) 0.00123(6)
C7_4 0.01141(9) 0.01011(9) 0.01349(10) -0.00115(7) 0.00203(8) 0.00247(7)
H5_4 0.02271 0.02529 0.03411 0.00331 0.00781 0.00207
C6_4 0.01452(10) 0.01022(9) 0.01545(11) -0.00183(8) 0.00112(9) 0.00317(7)
H4_4 0.03003 0.02317 0.03484 -0.00346 0.00816 0.00685
C5_4 0.01496(10) 0.00939(9) 0.01401(11) 0.00028(7) -0.00120(9) 0.00163(7)
H3_4 0.03262 0.01657 0.03798 0.00333 0.00229 0.00284
C4_4 0.01223(9) 0.01026(9) 0.01506(11) 0.00148(8) 0.00028(9) 0.00108(7)
H2_4 0.02230 0.02489 0.03726 0.00507 0.00509 -0.00026
C3_4 0.00994(8) 0.00971(8) 0.01307(10) 0.00018(7) 0.00106(8) 0.00139(7)
H1_4 0.02277 0.02227 0.03474 -0.00281 0.00582 0.00356

loop_
_atom_type_symbol
_atom_type_description
_atom_type_scat_dispersion_real
_atom_type_scat_dispersion_imag
_atom_type_scat_source
C C 0.0033 0.0016 'Su & Coppens. Acta. Cryst. (1997) A53, 749-762. '
H H 0.0000 0.0000 'Su & Coppens. Acta. Cryst. (1997) A53, 749-762. '
N N 0.0061 0.0033 'Su & Coppens. Acta. Cryst. (1997) A53, 749-762. '
S S 0.1246 0.1234 'Su & Coppens. Acta. Cryst. (1997) A53, 749-762. '

loop_
_geom_angle_atom_site_label_1
_geom_angle_atom_site_label_2
_geom_angle_atom_site_label_3
_geom_angle
S2_1 S1_1 N1_1 94.34(7)
S2_2 S1_2 N1_2 94.38(7)
S2_3 S1_3 N1_3 94.80(7)
S2_4 S1_4 N1_4 94.27(7)
C7_1 C2_1 C3_1 119.59(12)
C4_1 C3_1 H1_1 120.050
C5_1 C4_1 H2_1 119.805
C6_1 C5_1 H3_1 120.154
C7_1 C6_1 C5_1 120.10(15)
C7_1 C6_1 H4_1 119.870
C3_2 C2_2 C7_2 119.91(12)
C4_2 C3_2 H1_2 120.280
C5_2 C4_2 H2_2 119.856
C6_2 C5_2 C4_2 119.84(14)
C6_2 C5_2 H3_2 120.151
C7_2 C6_2 C5_2 120.07(3)
C7_2 C6_2 H4_2 119.931
C7_3 C2_3 C3_3 119.96(12)
C6_3 C7_3 H5_3 120.098
C5_3 C6_3 H4_3 119.891
C4_3 C5_3 C6_3 119.81(3)
C4_3 C5_3 H3_3 120.065
C3_3 C4_3 C5_3 120.26(3)
C3_3 C4_3 H2_3 119.903
C7_4 C2_4 C3_4 119.93(11)
C6_4 C7_4 H5_4 119.916
C5_4 C6_4 H4_4 119.930
C4_4 C5_4 C6_4 119.64(3)
C4_4 C5_4 H3_4 120.163
C3_4 C4_4 C5_4 120.68(12)
C3_4 C4_4 H2_4 119.646

loop_
_geom_bond_atom_site_label_1
_geom_bond_atom_site_label_2
_geom_bond_distance
S1_1 S2_1 2.09808(11)
S1_1 N1_1 1.63741(14)
S2_1 N2_1 1.62158(14)
S1_2 S2_2 2.09782(11)
S1_2 N1_2 1.63194(14)
S2_2 N2_2 1.61902(14)
S1_3 S2_3 2.08982(10)
S1_3 N1_3 1.63022(13)
S2_3 N2_3 1.63054(13)
S1_4 S2_4 2.09119(11)
S1_4 N1_4 1.63213(13)
S2_4 N2_4 1.61590(13)
N1_1 C1_1 1.34103(17)
N2_1 C1_1 1.34211(18)
N1_2 C1_2 1.33900(17)
N2_2 C1_2 1.34151(18)
N1_3 C1_3 1.33877(16)
N2_3 C1_3 1.33887(16)
N1_4 C1_4 1.33900(16)
N2_4 C1_4 1.34036(17)
C1_1 C2_1 1.47846(15)
C2_1 C7_1 1.39760(16)
C2_1 C3_1 1.40055(16)
C3_1 C4_1 1.39405(18)
C3_1 H1_1 1.08346
C4_1 C5_1 1.3943(2)
C4_1 H2_1 1.08352
C5_1 C6_1 1.3955(2)
C5_1 H3_1 1.08304
C6_1 C7_1 1.39130(18)
C6_1 H4_1 1.08273
C7_1 H5_1 1.08290
C1_2 C2_2 1.47751(15)
C2_2 C3_2 1.39793(16)
C2_2 C7_2 1.39989(16)
C3_2 C4_2 1.39588(18)
C3_2 H1_2 1.08329
C4_2 C5_2 1.3961(2)
C4_2 H2_2 1.08266
C5_2 C6_2 1.3938(2)
C5_2 H3_2 1.08245
C6_2 C7_2 1.39043(17)
C6_2 H4_2 1.08323
C7_2 H5_2 1.08348
C1_3 C2_3 1.47605(14)
C2_3 C7_3 1.39722(15)
C2_3 C3_3 1.39990(16)
C7_3 C6_3 1.39234(16)
C7_3 H5_3 1.08262
C6_3 C5_3 1.3958(2)
C6_3 H4_3 1.08299
C5_3 C4_3 1.39551(19)
C5_3 H3_3 1.08355
C4_3 C3_3 1.39231(15)
C4_3 H2_3 1.08285
C3_3 H1_3 1.08277
C1_4 C2_4 1.47823(14)
C2_4 C7_4 1.39893(15)
C2_4 C3_4 1.40010(16)
C7_4 C6_4 1.39163(16)
C7_4 H5_4 1.08245
C6_4 C5_4 1.39560(18)
C6_4 H4_4 1.08297
C5_4 C4_4 1.39537(17)
C5_4 H3_4 1.08310
C4_4 C3_4 1.39476(15)
C4_4 H2_4 1.08339
C3_4 H1_4 1.08269

loop_
_geom_hbond_atom_site_label_D
_geom_hbond_atom_site_label_H
_geom_hbond_atom_site_label_A
_geom_hbond_distance_DH
_geom_hbond_distance_HA
_geom_hbond_distance_DA
_geom_hbond_angle_DHA
_geom_hbond_site_symmetry_A
C4_3 H2_3 C7_3 1.083 2.873 3.4667(5) 114.60 1_455
C6_1 H4_1 N2_4 1.083 2.592 3.5681(5) 149.59 3_555
C6_1 H4_1 C1_4 1.083 2.784 3.5901(5) 131.09 3_555
C6_2 H4_2 C6_4 1.083 2.730 3.5755(5) 134.63 3_555
C4_3 H2_3 S1_3 1.083 2.740 3.5119(5) 128.00 4_555
C6_4 H4_4 C7_2 1.083 2.562 3.5994(5) 160.22 1_565
C7_3 H5_3 C4_3 1.083 2.900 3.4668(5) 112.80 1_655

loop_
_geom_torsion_atom_site_label_1
_geom_torsion_atom_site_label_2
_geom_torsion_atom_site_label_3
_geom_torsion_atom_site_label_4
_geom_torsion
S1_1 S2_1 N2_1 C1_1 1.899(19)
S1_1 N1_1 C1_1 N2_1 -1.22(2)
S1_1 N1_1 C1_1 C2_1 -179.847(14)
S2_1 S1_1 N1_1 C1_1 2.063(19)
S2_1 N2_1 C1_1 N1_1 -0.86(2)
S2_1 N2_1 C1_1 C2_1 177.779(13)
S1_2 S2_2 N2_2 C1_2 0.433(19)
S1_2 N1_2 C1_2 N2_2 -0.66(2)
S1_2 N1_2 C1_2 C2_2 178.430(15)
S2_2 S1_2 N1_2 C1_2 0.765(19)
S2_2 N2_2 C1_2 N1_2 0.03(2)
S2_2 N2_2 C1_2 C2_2 -179.077(11)
S1_3 S2_3 N2_3 C1_3 1.729(17)
S1_3 N1_3 C1_3 N2_3 -2.16(2)
S1_3 N1_3 C1_3 C2_3 179.033(12)
S2_3 S1_3 N1_3 C1_3 2.697(17)
S2_3 N2_3 C1_3 N1_3 -0.16(2)
S2_3 N2_3 C1_3 C2_3 178.633(14)
S1_4 S2_4 N2_4 C1_4 0.687(18)
S1_4 N1_4 C1_4 N2_4 -0.79(2)
S1_4 N1_4 C1_4 C2_4 179.016(15)
S2_4 S1_4 N1_4 C1_4 1.019(17)
S2_4 N2_4 C1_4 N1_4 -0.10(2)
S2_4 N2_4 C1_4 C2_4 -179.916(11)
N1_1 S1_1 S2_1 N2_1 -2.12(2)
N1_1 C1_1 C2_1 C7_1 -176.22(2)
N1_1 C1_1 C2_1 C3_1 4.31(2)
N2_1 C1_1 C2_1 C7_1 5.11(2)
N2_1 C1_1 C2_1 C3_1 -174.36(2)
N1_2 S1_2 S2_2 N2_2 -0.64(2)
N1_2 C1_2 C2_2 C3_2 10.95(2)
N1_2 C1_2 C2_2 C7_2 -168.33(2)
N2_2 C1_2 C2_2 C3_2 -169.92(3)
N2_2 C1_2 C2_2 C7_2 10.79(2)
N1_3 S1_3 S2_3 N2_3 -2.38(2)
N1_3 C1_3 C2_3 C7_3 -174.70(2)
N1_3 C1_3 C2_3 C3_3 3.91(2)
N2_3 C1_3 C2_3 C7_3 6.45(2)
N2_3 C1_3 C2_3 C3_3 -174.94(2)
N1_4 S1_4 S2_4 N2_4 -0.91(2)
N1_4 C1_4 C2_4 C7_4 -173.43(2)
N1_4 C1_4 C2_4 C3_4 8.04(2)
N2_4 C1_4 C2_4 C7_4 6.39(2)
N2_4 C1_4 C2_4 C3_4 -172.15(2)
C1_1 C2_1 C7_1 C6_1 -179.960(8)
C1_1 C2_1 C7_1 H5_1 -0.09
C1_1 C2_1 C3_1 C4_1 178.358(13)
C1_1 C2_1 C3_1 H1_1 -2.48
C2_1 C7_1 C6_1 C5_1 1.36(3)
C2_1 C7_1 C6_1 H4_1 179.75
C2_1 C3_1 C4_1 C5_1 1.85(2)
C2_1 C3_1 C4_1 H2_1 -178.01
C3_1 C2_1 C7_1 C6_1 -0.49(3)
C3_1 C2_1 C7_1 H5_1 179.39
C3_1 C4_1 C5_1 C6_1 -0.99(3)
C3_1 C4_1 C5_1 H3_1 179.41
H1_1 C3_1 C2_1 C7_1 178.05
H1_1 C3_1 C4_1 C5_1 -177.30
H1_1 C3_1 C4_1 H2_1 2.83
C4_1 C3_1 C2_1 C7_1 -1.11(2)
C4_1 C5_1 C6_1 C7_1 -0.62(3)
C4_1 C5_1 C6_1 H4_1 -179.01
H2_1 C4_1 C5_1 C6_1 178.87
H2_1 C4_1 C5_1 H3_1 -0.72
C5_1 C6_1 C7_1 H5_1 -178.52
H3_1 C5_1 C6_1 C7_1 178.98
H3_1 C5_1 C6_1 H4_1 0.59
H4_1 C6_1 C7_1 H5_1 -0.13
C1_2 C2_2 C3_2 C4_2 -179.980(9)
C1_2 C2_2 C3_2 H1_2 0.81
C1_2 C2_2 C7_2 C6_2 178.896(9)
C1_2 C2_2 C7_2 H5_2 -0.21
C2_2 C3_2 C4_2 C5_2 1.04(3)
C2_2 C3_2 C4_2 H2_2 -179.89
C2_2 C7_2 C6_2 C5_2 1.15(2)
C2_2 C7_2 C6_2 H4_2 -177.45
C3_2 C2_2 C7_2 C6_2 -0.40(2)
C3_2 C2_2 C7_2 H5_2 -179.51
C3_2 C4_2 C5_2 C6_2 -0.29(3)
C3_2 C4_2 C5_2 H3_2 177.48
H1_2 C3_2 C2_2 C7_2 -179.91
H1_2 C3_2 C4_2 C5_2 -179.75
H1_2 C3_2 C4_2 H2_2 -0.68
C4_2 C3_2 C2_2 C7_2 -0.70(2)
C4_2 C5_2 C6_2 C7_2 -0.81(3)
C4_2 C5_2 C6_2 H4_2 177.79
H2_2 C4_2 C5_2 C6_2 -179.36
H2_2 C4_2 C5_2 H3_2 -1.58
C5_2 C6_2 C7_2 H5_2 -179.74
H3_2 C5_2 C6_2 C7_2 -178.58
H3_2 C5_2 C6_2 H4_2 0.02
H4_2 C6_2 C7_2 H5_2 1.66
C1_3 C2_3 C7_3 C6_3 178.363(10)
C1_3 C2_3 C7_3 H5_3 -1.83
C1_3 C2_3 C3_3 C4_3 -179.36(4)
C1_3 C2_3 C3_3 H1_3 -2.20
C2_3 C7_3 C6_3 C5_3 0.93(2)
C2_3 C7_3 C6_3 H4_3 179.19
C2_3 C3_3 C4_3 C5_3 1.05(2)
C2_3 C3_3 C4_3 H2_3 177.69
C7_3 C2_3 C3_3 C4_3 -0.74(2)
C7_3 C2_3 C3_3 H1_3 176.42
C7_3 C6_3 C5_3 C4_3 -0.63(2)
C7_3 C6_3 C5_3 H3_3 177.43
H5_3 C7_3 C2_3 C3_3 179.57
H5_3 C7_3 C6_3 C5_3 -178.88
H5_3 C7_3 C6_3 H4_3 -0.62
C6_3 C7_3 C2_3 C3_3 -0.25(2)
C6_3 C5_3 C4_3 C3_3 -0.36(2)
C6_3 C5_3 C4_3 H2_3 -177.01
H4_3 C6_3 C5_3 C4_3 -178.89
H4_3 C6_3 C5_3 H3_3 -0.82
C5_3 C4_3 C3_3 H1_3 -176.11
H3_3 C5_3 C4_3 C3_3 -178.43
H3_3 C5_3 C4_3 H2_3 4.93
H2_3 C4_3 C3_3 H1_3 0.53
C1_4 C2_4 C7_4 C6_4 -177.246(15)
C1_4 C2_4 C7_4 H5_4 0.97
C1_4 C2_4 C3_4 C4_4 177.008(16)
C1_4 C2_4 C3_4 H1_4 -2.44
C2_4 C7_4 C6_4 C5_4 -0.08(2)
C2_4 C7_4 C6_4 H4_4 -178.85
C2_4 C3_4 C4_4 C5_4 0.50(2)
C2_4 C3_4 C4_4 H2_4 -179.00
C7_4 C2_4 C3_4 C4_4 -1.51(2)
C7_4 C2_4 C3_4 H1_4 179.04
C7_4 C6_4 C5_4 C4_4 -0.93(2)
C7_4 C6_4 C5_4 H3_4 177.65
H5_4 C7_4 C2_4 C3_4 179.52
H5_4 C7_4 C6_4 C5_4 -178.30
H5_4 C7_4 C6_4 H4_4 2.93
C6_4 C7_4 C2_4 C3_4 1.30(2)
C6_4 C5_4 C4_4 C3_4 0.71(2)
C6_4 C5_4 C4_4 H2_4 -179.78
H4_4 C6_4 C5_4 C4_4 177.85
H4_4 C6_4 C5_4 H3_4 -3.58
C5_4 C4_4 C3_4 H1_4 179.95
H3_4 C5_4 C4_4 C3_4 -177.86
H3_4 C5_4 C4_4 H2_4 1.65
H2_4 C4_4 C3_4 H1_4 0.45

loop_
_atom_site_anharm_gc_c_label
_atom_site_anharm_gc_c_111
_atom_site_anharm_gc_c_222
_atom_site_anharm_gc_c_333
_atom_site_anharm_gc_c_112
_atom_site_anharm_gc_c_122
_atom_site_anharm_gc_c_113
_atom_site_anharm_gc_c_133
_atom_site_anharm_gc_c_223
_atom_site_anharm_gc_c_233
_atom_site_anharm_gc_c_123
S1_1 1.74E-05 5.86E-06 2.00E-07 1.94E-04 3.94E-05 -6.54E-05 -2.81E-06 -1.47E-06 3.34E-06 -2.66E-05
S2_1 -6.50E-05 -1.05E-06 -2.21E-08 -9.29E-06 -9.63E-05 -6.80E-06 -4.66E-06 4.24E-06 -1.65E-06 -2.59E-05
S1_2 4.25E-06 1.80E-05 -2.75E-08 -1.60E-04 1.75E-06 -1.93E-05 -4.50E-06 -3.35E-06 2.74E-06 1.12E-05
S2_2 -1.89E-04 8.43E-07 4.21E-07 -1.65E-04 -2.04E-05 3.48E-05 -2.62E-06 -3.68E-06 -2.23E-07 -2.37E-05
S1_3 -1.04E-04 3.91E-06 9.30E-07 -1.23E-04 8.86E-06 -8.42E-07 -8.28E-06 -5.18E-06 -1.42E-06 -1.46E-05
S2_3 8.13E-05 -5.39E-06 3.93E-07 -5.89E-05 3.48E-05 7.05E-06 -5.06E-06 -6.32E-06 -1.50E-06 5.20E-06
S1_4 -2.55E-04 -1.89E-06 -1.46E-06 -1.17E-04 4.39E-06 -7.63E-05 -7.54E-06 -2.46E-06 9.84E-07 -3.45E-06
S2_4 -2.03E-04 -1.21E-06 3.80E-08 1.93E-05 -1.10E-05 -5.02E-05 -3.84E-07 -2.17E-06 1.29E-06 -2.04E-05
